data_2239714
loop_
_publ_author_name
'Zhang, Yu-Jian'
'Ni, Sheng-Liang'

_publ_section_title
;
 2-{4-[Bis(4-bromophenyl)amino]benzylidene}malononitrile
;
_journal_issue 7
_journal_name_full 'Acta Crystallographica Section E'
_journal_page_first o798
_journal_paper_doi 10.1107/S1600536814013816
_journal_volume 70
_journal_year 2014
_chemical_formula_iupac 'C22 H13 Br2 N3'
_chemical_formula_moiety 'C22 H13 Br2 N3'
_chemical_formula_sum 'C22 H13 Br2 N3'
_chemical_formula_weight 479.17
_chemical_name_common
;
2-{4-[Bis(4-bromophenyl)amino]benzylidene}malononitrile
;
_chemical_name_systematic
;
2-{4-[Bis(4-bromophenyl)amino]benzylidene}propanedinitrile
;
_space_group_IT_number 14
_symmetry_cell_setting monoclinic
_symmetry_space_group_name_Hall '-P 2ybc'
_symmetry_space_group_name_H-M 'P 1 21/c 1'
_atom_sites_solution_hydrogens geom
_atom_sites_solution_primary direct
_atom_sites_solution_secondary difmap
_audit_creation_method SHELXL-97
_cell_angle_alpha 90.00
_cell_angle_beta 103.501(4)
_cell_angle_gamma 90.00
_cell_formula_units_Z 4
_cell_length_a 14.6846(6)
_cell_length_b 10.3997(4)
_cell_length_c 13.1961(4)
_cell_measurement_reflns_used 2681
_cell_measurement_temperature 298(2)
_cell_measurement_theta_max 29.3199
_cell_measurement_theta_min 2.9174
_cell_volume 1959.56(13)
_computing_cell_refinement 'CrysAlis CCD (Oxford Diffraction, 2006)'
_computing_data_collection 'CrysAlis CCD (Oxford Diffraction, 2006)'
_computing_data_reduction 'CrysAlis RED (Oxford Diffraction, 2006)'
_computing_molecular_graphics 'SHELXTL (Sheldrick, 2008)'
_computing_publication_material 'SHELXL97 (Sheldrick, 2008)'
_computing_structure_refinement 'SHELXL97 (Sheldrick, 2008)'
_computing_structure_solution 'SHELXS97 (Sheldrick, 2008)'
_diffrn_ambient_temperature 298(2)
_diffrn_measured_fraction_theta_full 0.998
_diffrn_measured_fraction_theta_max 0.998
_diffrn_measurement_device_type 'Oxford Diffraction CrysAlis CCD'
_diffrn_measurement_method \w
_diffrn_radiation_monochromator graphite
_diffrn_radiation_source 'Enhance (Mo) X-ray Source'
_diffrn_radiation_type MoK\a
_diffrn_radiation_wavelength 0.71073
_diffrn_reflns_av_R_equivalents 0.0242
_diffrn_reflns_av_sigmaI/netI 0.0384
_diffrn_reflns_limit_h_max 18
_diffrn_reflns_limit_h_min -18
_diffrn_reflns_limit_k_max 12
_diffrn_reflns_limit_k_min -7
_diffrn_reflns_limit_l_max 16
_diffrn_reflns_limit_l_min -14
_diffrn_reflns_number 9075
_diffrn_reflns_theta_full 26.00
_diffrn_reflns_theta_max 26.00
_diffrn_reflns_theta_min 3.18
_exptl_absorpt_coefficient_mu 4.148
_exptl_absorpt_correction_T_max 0.4909
_exptl_absorpt_correction_T_min 0.3692
_exptl_absorpt_correction_type multi-scan
_exptl_absorpt_process_details
;
(CrysAlis RED; Oxford Diffraction, 2006)
;
_exptl_crystal_colour yellow
_exptl_crystal_density_diffrn 1.624
_exptl_crystal_density_method 'not measured'
_exptl_crystal_description needle-like
_exptl_crystal_F_000 944
_exptl_crystal_size_max 0.30
_exptl_crystal_size_mid 0.20
_exptl_crystal_size_min 0.20
_refine_diff_density_max 0.382
_refine_diff_density_min -0.566
_refine_ls_extinction_method none
_refine_ls_goodness_of_fit_ref 1.021
_refine_ls_hydrogen_treatment constr
_refine_ls_matrix_type full
_refine_ls_number_parameters 244
_refine_ls_number_reflns 3843
_refine_ls_number_restraints 0
_refine_ls_restrained_S_all 1.021
_refine_ls_R_factor_all 0.0691
_refine_ls_R_factor_gt 0.0406
_refine_ls_shift/su_max 0.003
_refine_ls_shift/su_mean 0.000
_refine_ls_structure_factor_coef Fsqd
_refine_ls_weighting_details 'calc w=1/[\s^2^(Fo^2^)+(0.0359P)^2^+1.3631P] where P=(Fo^2^+2Fc^2^)/3'
_refine_ls_weighting_scheme calc
_refine_ls_wR_factor_gt 0.0815
_refine_ls_wR_factor_ref 0.0939
_reflns_number_gt 2702
_reflns_number_total 3843
_reflns_threshold_expression I>2sigma(I)
_cod_data_source_file nc2326sup1.cif
_cod_data_source_block I
_cod_original_cell_volume 1959.56(12)
_cod_original_sg_symbol_H-M 'P 21/c'
_cod_database_code 2239714
_cod_database_fobs_code 2239714

loop_
_symmetry_equiv_pos_as_xyz
'x, y, z'
'-x, y+1/2, -z+1/2'
'-x, -y, -z'
'x, -y-1/2, z-1/2'

loop_
_atom_site_type_symbol
_atom_site_label
_atom_site_fract_x
_atom_site_fract_y
_atom_site_fract_z
_atom_site_U_iso_or_equiv
_atom_site_adp_type
_atom_site_calc_flag
_atom_site_refinement_flags
_atom_site_occupancy
_atom_site_symmetry_multiplicity
N N1 0.7072(2) 0.7143(3) 0.4629(2) 0.0468(7) Uani d . 1 1
N N2 1.0781(3) 1.4223(5) 0.6211(3) 0.0959(15) Uani d . 1 1
N N3 0.9718(2) 1.2359(4) 0.3307(3) 0.0669(10) Uani d . 1 1
C C1 1.0307(3) 1.3420(5) 0.5799(3) 0.0624(11) Uani d . 1 1
C C2 0.9707(2) 1.2363(4) 0.4169(3) 0.0470(9) Uani d . 1 1
C C3 0.9731(3) 1.2405(4) 0.5257(3) 0.0451(9) Uani d . 1 1
C C4 0.9304(3) 1.1577(4) 0.5774(3) 0.0468(9) Uani d . 1 1
H H4A 0.9400 1.1749 0.6483 0.056 Uiso calc R 1 1
C C5 0.8725(2) 1.0472(3) 0.5432(2) 0.0414(8) Uani d . 1 1
C C6 0.8430(2) 0.9732(4) 0.6183(2) 0.0469(9) Uani d . 1 1
H H6A 0.8602 0.9987 0.6877 0.056 Uiso calc R 1 1
C C7 0.7902(3) 0.8654(4) 0.5933(2) 0.0458(9) Uani d . 1 1
H H7A 0.7731 0.8181 0.6458 0.055 Uiso calc R 1 1
C C8 0.7612(2) 0.8249(3) 0.4900(2) 0.0407(8) Uani d . 1 1
C C9 0.7887(3) 0.8989(4) 0.4134(2) 0.0473(9) Uani d . 1 1
H H9A 0.7700 0.8746 0.3438 0.057 Uiso calc R 1 1
C C10 0.8428(2) 1.0064(4) 0.4398(2) 0.0461(9) Uani d . 1 1
H H10A 0.8602 1.0536 0.3875 0.055 Uiso calc R 1 1
C C11 0.7119(2) 0.6094(3) 0.5341(2) 0.0413(8) Uani d . 1 1
C C12 0.7968(2) 0.5562(4) 0.5836(3) 0.0501(9) Uani d . 1 1
H H12A 0.8522 0.5923 0.5742 0.060 Uiso calc R 1 1
C C13 0.8002(2) 0.4497(4) 0.6470(3) 0.0480(9) Uani d . 1 1
H H13A 0.8574 0.4137 0.6802 0.058 Uiso calc R 1 1
C C14 0.7180(2) 0.3981(3) 0.6603(2) 0.0426(8) Uani d . 1 1
C C15 0.6331(2) 0.4516(4) 0.6153(3) 0.0496(9) Uani d . 1 1
H H15A 0.5781 0.4168 0.6269 0.060 Uiso calc R 1 1
Br Br1 0.43314(3) 0.65644(5) 0.04171(3) 0.06879(17) Uani d . 1 1
C C16 0.6305(2) 0.5586(4) 0.5520(3) 0.0484(9) Uani d . 1 1
H H16A 0.5733 0.5964 0.5214 0.058 Uiso calc R 1 1
C C17 0.6453(2) 0.7022(3) 0.3628(2) 0.0400(8) Uani d . 1 1
C C18 0.6473(3) 0.5930(4) 0.3033(3) 0.0477(9) Uani d . 1 1
H H18A 0.6907 0.5285 0.3279 0.057 Uiso calc R 1 1
C C19 0.5850(3) 0.5793(4) 0.2072(3) 0.0502(9) Uani d . 1 1
H H19A 0.5861 0.5056 0.1676 0.060 Uiso calc R 1 1
C C20 0.5219(2) 0.6753(3) 0.1711(2) 0.0440(9) Uani d . 1 1
C C21 0.5201(3) 0.7855(4) 0.2277(3) 0.0491(9) Uani d . 1 1
H H21A 0.4777 0.8507 0.2018 0.059 Uiso calc R 1 1
C C22 0.5820(3) 0.7985(4) 0.3238(3) 0.0482(9) Uani d . 1 1
H H22A 0.5810 0.8730 0.3625 0.058 Uiso calc R 1 1
Br Br2 0.72147(3) 0.24595(4) 0.74116(4) 0.07151(17) Uani d . 1 1

loop_
_atom_site_aniso_label
_atom_site_aniso_U_11
_atom_site_aniso_U_22
_atom_site_aniso_U_33
_atom_site_aniso_U_12
_atom_site_aniso_U_13
_atom_site_aniso_U_23
N1 0.0552(18) 0.0382(18) 0.0415(15) -0.0087(16) 0.0003(13) 0.0082(13)
N2 0.141(4) 0.093(3) 0.055(2) -0.065(3) 0.026(2) -0.022(2)
N3 0.073(2) 0.080(3) 0.047(2) -0.018(2) 0.0127(17) -0.0022(18)
C1 0.087(3) 0.063(3) 0.040(2) -0.022(3) 0.021(2) -0.007(2)
C2 0.049(2) 0.047(2) 0.044(2) -0.0095(19) 0.0077(16) -0.0032(17)
C3 0.057(2) 0.040(2) 0.0378(18) -0.0081(19) 0.0088(16) -0.0075(16)
C4 0.061(2) 0.045(2) 0.0330(16) -0.003(2) 0.0094(16) -0.0063(16)
C5 0.052(2) 0.038(2) 0.0326(16) -0.0026(18) 0.0070(15) -0.0015(15)
C6 0.063(2) 0.044(2) 0.0316(16) -0.004(2) 0.0079(16) -0.0021(16)
C7 0.061(2) 0.045(2) 0.0321(16) -0.004(2) 0.0119(16) 0.0054(16)
C8 0.0444(19) 0.036(2) 0.0405(17) 0.0017(17) 0.0075(15) 0.0037(15)
C9 0.062(2) 0.046(2) 0.0310(17) -0.007(2) 0.0053(16) -0.0011(16)
C10 0.062(2) 0.041(2) 0.0337(16) -0.008(2) 0.0066(16) 0.0035(15)
C11 0.051(2) 0.0346(19) 0.0367(17) -0.0033(18) 0.0079(15) 0.0022(15)
C12 0.040(2) 0.053(3) 0.057(2) -0.0042(19) 0.0122(17) 0.0134(19)
C13 0.043(2) 0.046(2) 0.054(2) 0.0045(19) 0.0104(17) 0.0130(18)
C14 0.052(2) 0.035(2) 0.0400(18) -0.0036(18) 0.0094(16) 0.0011(15)
C15 0.044(2) 0.049(2) 0.057(2) -0.012(2) 0.0133(17) 0.0034(19)
Br1 0.0867(3) 0.0633(3) 0.0449(2) 0.0030(3) -0.00761(19) -0.0020(2)
C16 0.041(2) 0.051(2) 0.050(2) 0.0016(19) 0.0056(16) 0.0080(18)
C17 0.046(2) 0.0343(18) 0.0387(17) -0.0067(18) 0.0072(15) 0.0031(15)
C18 0.056(2) 0.035(2) 0.049(2) 0.0065(19) 0.0071(17) 0.0022(17)
C19 0.069(2) 0.038(2) 0.0426(19) 0.001(2) 0.0118(18) -0.0046(17)
C20 0.052(2) 0.041(2) 0.0370(17) -0.0025(19) 0.0066(15) 0.0047(16)
C21 0.055(2) 0.040(2) 0.049(2) 0.0092(19) 0.0045(17) 0.0026(17)
C22 0.059(2) 0.036(2) 0.0460(19) 0.004(2) 0.0064(17) -0.0016(17)
Br2 0.0765(3) 0.0511(3) 0.0828(3) -0.0111(2) 0.0102(2) 0.0252(2)

loop_
_atom_type_symbol
_atom_type_description
_atom_type_scat_dispersion_real
_atom_type_scat_dispersion_imag
_atom_type_scat_source
C C 0.0033 0.0016 'International Tables Vol C Tables 4.2.6.8 and 6.1.1.4'
H H 0.0000 0.0000 'International Tables Vol C Tables 4.2.6.8 and 6.1.1.4'
N N 0.0061 0.0033 'International Tables Vol C Tables 4.2.6.8 and 6.1.1.4'
Br Br -0.2901 2.4595 'International Tables Vol C Tables 4.2.6.8 and 6.1.1.4'

loop_
_geom_angle_atom_site_label_1
_geom_angle_atom_site_label_2
_geom_angle_atom_site_label_3
_geom_angle
C8 N1 C17 120.8(3)
C8 N1 C11 121.5(3)
C17 N1 C11 117.6(3)
N2 C1 C3 178.0(5)
N3 C2 C3 177.4(4)
C4 C3 C2 126.0(3)
C4 C3 C1 120.6(3)
C2 C3 C1 113.3(3)
C3 C4 C5 131.7(3)
C3 C4 H4A 114.2
C5 C4 H4A 114.2
C10 C5 C6 116.4(3)
C10 C5 C4 125.2(3)
C6 C5 C4 118.4(3)
C7 C6 C5 122.4(3)
C7 C6 H6A 118.8
C5 C6 H6A 118.8
C6 C7 C8 120.8(3)
C6 C7 H7A 119.6
C8 C7 H7A 119.6
N1 C8 C7 121.6(3)
N1 C8 C9 120.6(3)
C7 C8 C9 117.7(3)
C10 C9 C8 120.8(3)
C10 C9 H9A 119.6
C8 C9 H9A 119.6
C9 C10 C5 121.8(3)
C9 C10 H10A 119.1
C5 C10 H10A 119.1
C16 C11 C12 119.2(3)
C16 C11 N1 119.7(3)
C12 C11 N1 121.1(3)
C11 C12 C13 120.6(3)
C11 C12 H12A 119.7
C13 C12 H12A 119.7
C14 C13 C12 118.8(3)
C14 C13 H13A 120.6
C12 C13 H13A 120.6
C15 C14 C13 121.8(3)
C15 C14 Br2 118.9(3)
C13 C14 Br2 119.2(3)
C14 C15 C16 118.8(3)
C14 C15 H15A 120.6
C16 C15 H15A 120.6
C11 C16 C15 120.6(3)
C11 C16 H16A 119.7
C15 C16 H16A 119.7
C22 C17 C18 119.0(3)
C22 C17 N1 120.7(3)
C18 C17 N1 120.3(3)
C17 C18 C19 120.4(3)
C17 C18 H18A 119.8
C19 C18 H18A 119.8
C20 C19 C18 119.5(3)
C20 C19 H19A 120.3
C18 C19 H19A 120.3
C19 C20 C21 121.1(3)
C19 C20 Br1 120.3(3)
C21 C20 Br1 118.6(3)
C20 C21 C22 119.2(3)
C20 C21 H21A 120.4
C22 C21 H21A 120.4
C17 C22 C21 120.8(3)
C17 C22 H22A 119.6
C21 C22 H22A 119.6

loop_
_geom_bond_atom_site_label_1
_geom_bond_atom_site_label_2
_geom_bond_distance
N1 C8 1.395(4)
N1 C17 1.424(4)
N1 C11 1.431(4)
N2 C1 1.140(5)
N3 C2 1.142(4)
C1 C3 1.436(6)
C2 C3 1.428(5)
C3 C4 1.341(5)
C4 C5 1.438(5)
C4 H4A 0.9300
C5 C10 1.399(4)
C5 C6 1.401(5)
C6 C7 1.359(5)
C6 H6A 0.9300
C7 C8 1.396(4)
C7 H7A 0.9300
C8 C9 1.403(5)
C9 C10 1.368(5)
C9 H9A 0.9300
C10 H10A 0.9300
C11 C16 1.377(5)
C11 C12 1.381(5)
C12 C13 1.382(5)
C12 H12A 0.9300
C13 C14 1.369(5)
C13 H13A 0.9300
C14 C15 1.368(5)
C14 Br2 1.903(3)
C15 C16 1.386(5)
C15 H15A 0.9300
Br1 C20 1.900(3)
C16 H16A 0.9300
C17 C22 1.382(5)
C17 C18 1.384(5)
C18 C19 1.387(5)
C18 H18A 0.9300
C19 C20 1.370(5)
C19 H19A 0.9300
C20 C21 1.372(5)
C21 C22 1.384(5)
C21 H21A 0.9300
C22 H22A 0.9300

loop_
_geom_hbond_atom_site_label_D
_geom_hbond_atom_site_label_H
_geom_hbond_atom_site_label_A
_geom_hbond_site_symmetry_A
_geom_hbond_distance_DH
_geom_hbond_distance_HA
_geom_hbond_distance_DA
_geom_hbond_angle_DHA
C4 H4A N3 4_586 0.93 2.52 3.438(5) 169
C6 H6A N2 2_746 0.93 2.60 3.404(5) 145
